data_2311241
loop_
_publ_author_name
'Anuradha, Venkatramu'
'Nagendra, P.'
'Madan Kumar, S.'
'Siddaraju, B. P.'
'Lokanath, N. K.'

_publ_section_title
;
 Bis(2-bromo-benz-yl) ether.
;
_journal_coeditor_code HB7230
_journal_issue 'Pt 7'
_journal_name_full 'Acta crystallographica. Section E, Structure reports online'
_journal_page_first o765
_journal_paper_doi 10.1107/S1600536814011738
_journal_volume 70
_journal_year 2014
_chemical_formula_iupac 'C14 H12 Br2 O'
_chemical_formula_moiety 'C14 H12 Br2 O'
_chemical_formula_sum 'C14 H12 Br2 O'
_chemical_formula_weight 356.04
_chemical_name_systematic
;
Bis(2-bromobenzyl) ether
;
_space_group_IT_number 14
_space_group_name_Hall '-P 2yn'
_space_group_name_H-M_alt 'P 1 21/n 1'
_symmetry_cell_setting monoclinic
_symmetry_space_group_name_Hall '-P 2yn'
_symmetry_space_group_name_H-M 'P 1 21/n 1'
_atom_sites_solution_hydrogens geom
_atom_sites_solution_primary direct
_atom_sites_solution_secondary difmap
_cell_angle_alpha 90
_cell_angle_beta 112.853(2)
_cell_angle_gamma 90
_cell_formula_units_Z 4
_cell_length_a 11.6022(6)
_cell_length_b 10.1590(5)
_cell_length_c 12.2368(6)
_cell_measurement_reflns_used 2185
_cell_measurement_temperature 296
_cell_measurement_theta_max 64.7
_cell_measurement_theta_min 4.5
_cell_volume 1329.10(12)
_computing_cell_refinement 'SAINT (Bruker, 2013)'
_computing_data_collection 'APEX2 (Bruker, 2013)'
_computing_data_reduction 'SAINT (Bruker, 2013)'
_computing_molecular_graphics 'Mercury (Macrae <i>et al.</i>, 2008)'
_computing_publication_material 'Mercury (Macrae <i>et al.</i>, 2008)'
_computing_structure_refinement 'SHELXL97 (Sheldrick, 2008)'
_computing_structure_solution 'SHELXS97 (Sheldrick, 2008)'
_diffrn_ambient_temperature 296
_diffrn_detector_area_resol_mean 10.7
_diffrn_measured_fraction_theta_full 0.974
_diffrn_measured_fraction_theta_max 0.974
_diffrn_measurement_device_type 'Bruker X8 Proteum'
_diffrn_measurement_method '\f and \w scans'
_diffrn_radiation_monochromator 'Helios multilayer optics'
_diffrn_radiation_source 'Bruker MicroStar microfocus rotating anode'
_diffrn_radiation_type CuK\a
_diffrn_radiation_wavelength 1.54178
_diffrn_reflns_av_R_equivalents 0.0537
_diffrn_reflns_av_sigmaI/netI 0.0515
_diffrn_reflns_limit_h_max 13
_diffrn_reflns_limit_h_min -5
_diffrn_reflns_limit_k_max 11
_diffrn_reflns_limit_k_min -11
_diffrn_reflns_limit_l_max 11
_diffrn_reflns_limit_l_min -14
_diffrn_reflns_number 10361
_diffrn_reflns_reduction_process
;
;
_diffrn_reflns_theta_full 64.67
_diffrn_reflns_theta_max 64.67
_diffrn_reflns_theta_min 4.46
_exptl_absorpt_coefficient_mu 7.575
_exptl_absorpt_correction_T_max 0.299
_exptl_absorpt_correction_T_min 0.275
_exptl_absorpt_correction_type multi-scan
_exptl_absorpt_process_details '(SADABS; Bruker, 2013)'
_exptl_crystal_colour colourless
_exptl_crystal_density_diffrn 1.769
_exptl_crystal_density_method 'Not Measured'
_exptl_crystal_description block
_exptl_crystal_F_000 688
_exptl_crystal_size_max 0.23
_exptl_crystal_size_mid 0.22
_exptl_crystal_size_min 0.21
_refine_diff_density_max 1.263
_refine_diff_density_min -1.608
_refine_ls_extinction_coef 0.0219(17)
_refine_ls_extinction_expression FC^*^=KFC[1+0.001XFC^2^\L^3^/SIN(2\Q)]^-1/4^
_refine_ls_extinction_method 'SHELXL97 (Sheldrick, 2008)'
_refine_ls_goodness_of_fit_ref 1.069
_refine_ls_hydrogen_treatment constr
_refine_ls_matrix_type full
_refine_ls_number_parameters 155
_refine_ls_number_reflns 2185
_refine_ls_number_restraints 0
_refine_ls_restrained_S_all 1.069
_refine_ls_R_factor_all 0.0770
_refine_ls_R_factor_gt 0.0725
_refine_ls_shift/su_max 0.000
_refine_ls_shift/su_mean 0.000
_refine_ls_structure_factor_coef Fsqd
_refine_ls_weighting_details 'calc w=1/[\s^2^(Fo^2^)+(0.1370P)^2^+1.9645P] where P=(Fo^2^+2Fc^2^)/3'
_refine_ls_weighting_scheme calc
_refine_ls_wR_factor_gt 0.1863
_refine_ls_wR_factor_ref 0.1924
_reflns_number_gt 1957
_reflns_number_total 2185
_reflns_threshold_expression I>2\s(I)
_cod_data_source_file hb7230sup1.cif
_cod_data_source_block I
_cod_original_sg_symbol_H-M 'P 21/n'
_cod_database_code 2311241

loop_
_symmetry_equiv_pos_site_id
_symmetry_equiv_pos_as_xyz
1 x,y,z
2 1/2-x,1/2+y,1/2-z
3 -x,-y,-z
4 1/2+x,1/2-y,1/2+z

loop_
_atom_site_aniso_label
_atom_site_aniso_U_11
_atom_site_aniso_U_22
_atom_site_aniso_U_33
_atom_site_aniso_U_12
_atom_site_aniso_U_13
_atom_site_aniso_U_23
Br1 0.0563(6) 0.0420(5) 0.0818(7) -0.0090(3) 0.0236(4) 0.0184(3)
Br2 0.0562(6) 0.0755(7) 0.0436(6) 0.0143(3) 0.0047(4) -0.0006(3)
O1 0.031(2) 0.047(2) 0.054(3) -0.0052(16) 0.0161(18) 0.0079(16)
C1 0.039(3) 0.048(3) 0.038(3) 0.004(2) 0.017(2) -0.014(2)
C2 0.035(3) 0.058(4) 0.058(4) -0.009(3) 0.015(3) -0.025(3)
C3 0.046(3) 0.047(4) 0.068(4) -0.014(3) 0.028(3) -0.016(3)
C4 0.048(3) 0.039(3) 0.061(4) -0.003(2) 0.023(3) -0.004(3)
C5 0.033(3) 0.037(3) 0.046(3) 0.002(2) 0.014(2) -0.004(2)
C6 0.031(2) 0.037(3) 0.041(3) 0.0037(19) 0.019(2) -0.011(2)
C7 0.034(3) 0.043(3) 0.041(3) 0.003(2) 0.016(2) 0.002(2)
C8 0.030(2) 0.037(3) 0.052(3) -0.001(2) 0.020(2) 0.007(2)
C9 0.033(2) 0.033(3) 0.046(3) 0.004(2) 0.023(2) -0.002(2)
C10 0.042(3) 0.043(3) 0.044(3) -0.003(2) 0.023(3) 0.005(2)
C11 0.048(4) 0.062(4) 0.052(4) 0.008(3) 0.023(3) 0.011(3)
C12 0.040(3) 0.056(3) 0.049(3) 0.003(3) 0.012(2) -0.002(3)
C13 0.039(3) 0.045(3) 0.064(4) -0.008(2) 0.020(3) -0.013(3)
C14 0.037(3) 0.029(2) 0.060(3) -0.0028(19) 0.025(3) -0.004(2)

loop_
_atom_site_type_symbol
_atom_site_label
_atom_site_fract_x
_atom_site_fract_y
_atom_site_fract_z
_atom_site_U_iso_or_equiv
_atom_site_thermal_displace_type
_atom_site_calc_flag
_atom_site_refinement_flags
_atom_site_occupancy
Br Br1 0.45265(7) 0.18786(6) 0.48911(7) 0.0610(3) Uani . . 1.000
Br Br2 1.11871(7) 0.50492(7) 0.78422(6) 0.0629(4) Uani . . 1.000
O O1 0.7350(4) 0.4954(4) 0.4857(4) 0.0441(14) Uani . . 1.000
C C1 1.0514(5) 0.6241(6) 0.6552(5) 0.0410(17) Uani . . 1.000
C C2 1.1258(5) 0.7260(7) 0.6461(6) 0.051(2) Uani . . 1.000
C C3 1.0785(6) 0.8126(6) 0.5532(6) 0.052(2) Uani . . 1.000
C C4 0.9584(6) 0.7975(6) 0.4701(6) 0.0488(19) Uani . . 1.000
C C5 0.8845(5) 0.6954(5) 0.4814(5) 0.0391(17) Uani . . 1.000
C C6 0.9296(5) 0.6058(5) 0.5729(5) 0.0348(16) Uani . . 1.000
C C7 0.8506(5) 0.4919(5) 0.5835(5) 0.0389(17) Uani . . 1.000
C C8 0.6547(5) 0.3941(5) 0.4916(5) 0.0384(16) Uani . . 1.000
C C9 0.5324(5) 0.4041(5) 0.3857(5) 0.0350(16) Uani . . 1.000
C C10 0.5112(5) 0.5001(5) 0.3003(5) 0.0411(17) Uani . . 1.000
C C11 0.3985(6) 0.5106(7) 0.2048(6) 0.053(2) Uani . . 1.000
C C12 0.3028(6) 0.4217(6) 0.1926(5) 0.0499(17) Uani . . 1.000
C C13 0.3212(6) 0.3256(6) 0.2769(6) 0.0493(19) Uani . . 1.000
C C14 0.4339(5) 0.3178(5) 0.3721(5) 0.0401(16) Uani . . 1.000
H H2 1.20690 0.73590 0.70220 0.0610 Uiso calc R 1.000
H H3 1.12770 0.88170 0.54620 0.0630 Uiso calc R 1.000
H H4 0.92700 0.85570 0.40670 0.0590 Uiso calc R 1.000
H H5 0.80290 0.68710 0.42610 0.0460 Uiso calc R 1.000
H H7A 0.89290 0.40930 0.58440 0.0470 Uiso calc R 1.000
H H7B 0.83730 0.49890 0.65680 0.0470 Uiso calc R 1.000
H H8A 0.64000 0.40210 0.56410 0.0460 Uiso calc R 1.000
H H8B 0.69290 0.30910 0.49190 0.0460 Uiso calc R 1.000
H H10 0.57470 0.55950 0.30740 0.0490 Uiso calc R 1.000
H H11 0.38640 0.57660 0.14880 0.0630 Uiso calc R 1.000
H H12 0.22690 0.42740 0.12790 0.0600 Uiso calc R 1.000
H H13 0.25770 0.26610 0.26950 0.0590 Uiso calc R 1.000

loop_
_atom_type_symbol
_atom_type_description
_atom_type_scat_dispersion_real
_atom_type_scat_dispersion_imag
_atom_type_scat_source
O O 0.0492 0.0322 'International Tables Vol C Tables 4.2.6.8 and 6.1.1.4'
Br Br -0.6763 1.2805 'International Tables Vol C Tables 4.2.6.8 and 6.1.1.4'
H H 0.0000 0.0000 'International Tables Vol C Tables 4.2.6.8 and 6.1.1.4'
C C 0.0181 0.0091 'International Tables Vol C Tables 4.2.6.8 and 6.1.1.4'

loop_
_geom_angle_atom_site_label_1
_geom_angle_atom_site_label_2
_geom_angle_atom_site_label_3
_geom_angle
_geom_angle_publ_flag
C7 O1 C8 111.6(4) no
Br2 C1 C2 118.5(5) no
Br2 C1 C6 119.3(4) no
C2 C1 C6 122.2(6) no
C1 C2 C3 119.1(6) no
C2 C3 C4 120.3(6) no
C3 C4 C5 119.8(6) no
C4 C5 C6 121.4(6) no
C1 C6 C5 117.2(5) no
C1 C6 C7 121.2(5) no
C5 C6 C7 121.5(5) no
O1 C7 C6 108.5(4) no
O1 C8 C9 109.1(4) no
C8 C9 C10 122.0(5) no
C8 C9 C14 120.9(5) no
C10 C9 C14 117.1(5) no
C9 C10 C11 121.9(6) no
C10 C11 C12 119.7(6) no
C11 C12 C13 119.6(6) no
C12 C13 C14 119.7(6) no
Br1 C14 C9 119.9(4) no
Br1 C14 C13 118.2(5) no
C9 C14 C13 122.0(5) no
C1 C2 H2 120.00 no
C3 C2 H2 120.00 no
C2 C3 H3 120.00 no
C4 C3 H3 120.00 no
C3 C4 H4 120.00 no
C5 C4 H4 120.00 no
C4 C5 H5 119.00 no
C6 C5 H5 119.00 no
O1 C7 H7A 110.00 no
O1 C7 H7B 110.00 no
C6 C7 H7A 110.00 no
C6 C7 H7B 110.00 no
H7A C7 H7B 108.00 no
O1 C8 H8A 110.00 no
O1 C8 H8B 110.00 no
C9 C8 H8A 110.00 no
C9 C8 H8B 110.00 no
H8A C8 H8B 108.00 no
C9 C10 H10 119.00 no
C11 C10 H10 119.00 no
C10 C11 H11 120.00 no
C12 C11 H11 120.00 no
C11 C12 H12 120.00 no
C13 C12 H12 120.00 no
C12 C13 H13 120.00 no
C14 C13 H13 120.00 no

loop_
_geom_bond_atom_site_label_1
_geom_bond_atom_site_label_2
_geom_bond_distance
_geom_bond_publ_flag
Br1 C14 1.897(5) no
Br2 C1 1.900(6) no
O1 C7 1.409(8) no
O1 C8 1.409(7) no
C1 C2 1.380(9) no
C1 C6 1.393(8) no
C2 C3 1.372(9) no
C3 C4 1.378(10) no
C4 C5 1.386(9) no
C5 C6 1.379(8) no
C6 C7 1.513(8) no
C8 C9 1.508(8) no
C9 C10 1.380(8) no
C9 C14 1.398(8) no
C10 C11 1.378(9) no
C11 C12 1.394(10) no
C12 C13 1.375(9) no
C13 C14 1.375(9) no
C2 H2 0.9300 no
C3 H3 0.9300 no
C4 H4 0.9300 no
C5 H5 0.9300 no
C7 H7A 0.9700 no
C7 H7B 0.9700 no
C8 H8A 0.9700 no
C8 H8B 0.9700 no
C10 H10 0.9300 no
C11 H11 0.9300 no
C12 H12 0.9300 no
C13 H13 0.9300 no

loop_
_geom_hbond_atom_site_label_D
_geom_hbond_atom_site_label_H
_geom_hbond_atom_site_label_A
_geom_hbond_distance_DH
_geom_hbond_distance_HA
_geom_hbond_distance_DA
_geom_hbond_angle_DHA
_geom_hbond_publ_flag
C5 H5 O1 0.9300 2.3200 2.685(7) 103.00 yes
C10 H10 O1 0.9300 2.3400 2.705(8) 103.00 yes

loop_
_geom_torsion_atom_site_label_1
_geom_torsion_atom_site_label_2
_geom_torsion_atom_site_label_3
_geom_torsion_atom_site_label_4
_geom_torsion
_geom_torsion_publ_flag
C8 O1 C7 C6 -178.2(5) no
C7 O1 C8 C9 179.3(5) no
Br2 C1 C2 C3 179.8(5) no
C6 C1 C2 C3 0.2(10) no
Br2 C1 C6 C5 179.5(4) no
Br2 C1 C6 C7 -0.8(8) no
C2 C1 C6 C5 -0.9(9) no
C2 C1 C6 C7 178.9(6) no
C1 C2 C3 C4 -0.2(10) no
C2 C3 C4 C5 0.9(10) no
C3 C4 C5 C6 -1.7(10) no
C4 C5 C6 C1 1.6(9) no
C4 C5 C6 C7 -178.2(6) no
C1 C6 C7 O1 -177.4(5) no
C5 C6 C7 O1 2.3(7) no
O1 C8 C9 C10 0.5(7) no
O1 C8 C9 C14 -177.6(5) no
C8 C9 C10 C11 -178.7(6) no
C14 C9 C10 C11 -0.6(9) no
C8 C9 C14 Br1 1.0(7) no
C8 C9 C14 C13 179.5(6) no
C10 C9 C14 Br1 -177.2(4) no
C10 C9 C14 C13 1.3(9) no
C9 C10 C11 C12 -0.5(10) no
C10 C11 C12 C13 0.9(10) no
C11 C12 C13 C14 -0.3(10) no
C12 C13 C14 Br1 177.7(5) no
C12 C13 C14 C9 -0.9(10) no
